data_7102334
loop_
_publ_author_name
'Bould, Jonathan'
'Kennedy, John D'

_publ_section_title
;
 Macropolyhedral boron-containing cluster chemistry. Novel intercluster
 linkages from the reaction of [Pt(cod)Cl2] and [PtMe2(PMe2Ph)2] with
 6,6'-(B10H13)2O.
;
_journal_issue 47
_journal_name_full 'Chemical communications (Cambridge, England)'
_journal_page_first 5084
_journal_page_last 5086
_journal_paper_doi 10.1039/b712084b
_journal_year 2007
_chemical_formula_moiety 'B40 H46 O2 Pt, 2(C14 H19 N2)'
_chemical_formula_sum 'C28 H84 B40 N4 O2 Pt'
_chemical_formula_weight 1136.48
_chemical_name_systematic
;
?
;
_space_group_IT_number 2
_symmetry_cell_setting triclinic
_symmetry_space_group_name_Hall '-P 1'
_symmetry_space_group_name_H-M 'P -1'
_atom_sites_solution_hydrogens geom
_atom_sites_solution_primary direct
_atom_sites_solution_secondary difmap
_audit_creation_method SHELXL-97
_cell_angle_alpha 90.619(2)
_cell_angle_beta 90.784(2)
_cell_angle_gamma 104.140(2)
_cell_formula_units_Z 2
_cell_length_a 10.7721(4)
_cell_length_b 13.7551(5)
_cell_length_c 20.7850(7)
_cell_measurement_reflns_used 55388
_cell_measurement_temperature 120(2)
_cell_measurement_theta_max 27.48
_cell_measurement_theta_min 2.91
_cell_volume 2985.83(18)
_computing_cell_refinement 'DENZO and COLLECT'
_computing_data_reduction 'DENZO and COLLECT'
_computing_molecular_graphics
;
ORTEP3 for Windows (Farrugia, 1997)
XSeed (Barbour, 2001)
;
_computing_publication_material 'WC (Thornton-Pett, 2000)'
_computing_structure_refinement 'SHELXL-97 (Sheldrick, 1997)'
_computing_structure_solution 'SHELXS-97 (Sheldrick, 1997)'
_diffrn_ambient_temperature 120(2)
_diffrn_detector_area_resol_mean 9.091
_diffrn_measured_fraction_theta_full 0.992
_diffrn_measured_fraction_theta_max 0.992
_diffrn_measurement_device_type 'Bruker-Nonius KappaCCD area detector'
_diffrn_measurement_method 'Phi and Omega scans to fill asymmetric unit'
_diffrn_radiation_monochromator '10cm confocal mirrors'
_diffrn_radiation_source 'Bruker-Nonius FR591 rotating anode'
_diffrn_radiation_type MoK\a
_diffrn_radiation_wavelength 0.71073
_diffrn_reflns_av_R_equivalents 0.0993
_diffrn_reflns_av_sigmaI/netI 0.0865
_diffrn_reflns_limit_h_max 13
_diffrn_reflns_limit_h_min -13
_diffrn_reflns_limit_k_max 17
_diffrn_reflns_limit_k_min -17
_diffrn_reflns_limit_l_max 26
_diffrn_reflns_limit_l_min -26
_diffrn_reflns_number 54476
_diffrn_reflns_theta_full 27.50
_diffrn_reflns_theta_max 27.50
_diffrn_reflns_theta_min 2.91
_diffrn_standards_decay_% 0
_exptl_absorpt_coefficient_mu 2.383
_exptl_absorpt_correction_T_max 0.9539
_exptl_absorpt_correction_T_min 0.9107
_exptl_absorpt_correction_type multi-scan
_exptl_absorpt_process_details
;
Using multiple and symmetry-related data measurements via the program
SORTAV
See R.H. Blessing, Acta Crysta (1995), A51, 33-38
;
_exptl_crystal_colour yellow
_exptl_crystal_density_diffrn 1.264
_exptl_crystal_density_method 'not measured'
_exptl_crystal_description block
_exptl_crystal_F_000 1148
_exptl_crystal_size_max 0.04
_exptl_crystal_size_mid 0.03
_exptl_crystal_size_min 0.02
_refine_diff_density_max 2.209
_refine_diff_density_min -1.045
_refine_diff_density_rms 0.119
_refine_ls_extinction_method none
_refine_ls_goodness_of_fit_ref 1.020
_refine_ls_hydrogen_treatment constr
_refine_ls_matrix_type full
_refine_ls_number_parameters 684
_refine_ls_number_reflns 13588
_refine_ls_number_restraints 0
_refine_ls_restrained_S_all 1.020
_refine_ls_R_factor_all 0.0790
_refine_ls_R_factor_gt 0.0505
_refine_ls_shift/su_max 0.001
_refine_ls_shift/su_mean 0.000
_refine_ls_structure_factor_coef Fsqd
_refine_ls_weighting_details
; calc
[1.00000+0.00000exp(0.00(sin\q/\l)^2^)]/
[\s^2^(Fo^2^)+0.0000+5.3554*P+(0.0333P)^2^+0.0000sin\q/\l]
where P = 0.00000Fo^2^ + 1.00000Fc^2^
;
_refine_ls_weighting_scheme calc
_refine_ls_wR_factor_gt 0.0952
_refine_ls_wR_factor_ref 0.1052
_reflns_number_gt 10379
_reflns_number_total 13588
_reflns_threshold_expression >2sigma(I)
_cod_data_source_file b712084b.txt
_cod_data_source_block jb296a
_cod_depositor_comments
;
The following automatic conversions were performed:
'_exptl_absorpt_correction_type' value 'Multi-scan' changed to
'multi-scan' according to
'/home/saulius/struct/CIF-dictionaries/cif_core.dic' dictionary named
'cif_core.dic' version 2.4.1 from 2010-06-29.

Automatic conversion script
Id: cif_fix_enum 1527 2010-12-29 10:47:43Z saulius 
;
_cod_original_sg_symbol_H-M P-1
_cod_database_code 7102334

loop_
_symmetry_equiv_pos_as_xyz
'x, y, z'
'-x, -y, -z'

loop_
_atom_site_label
_atom_site_type_symbol
_atom_site_fract_x
_atom_site_fract_y
_atom_site_fract_z
_atom_site_U_iso_or_equiv
_atom_site_adp_type
_atom_site_occupancy
_atom_site_symmetry_multiplicity
_atom_site_calc_flag
_atom_site_refinement_flags
O1 O 1.0239(3) 0.5616(2) 0.24528(15) 0.0383(8) Uani 1 1 d .
N1 N 0.5554(4) 0.2327(3) 0.5471(2) 0.0409(10) Uani 1 1 d .
C1 C 0.6330(5) 0.1946(4) 0.5001(2) 0.0365(11) Uani 1 1 d .
B1 B 0.8721(6) 0.9173(4) 0.3255(3) 0.0378(13) Uani 1 1 d .
H1 H 0.7930 0.9256 0.3580 0.045 Uiso 1 1 calc R
B1A B 1.0422(6) 0.6768(5) 0.0612(3) 0.0403(14) Uani 1 1 d .
H1A H 1.1172 0.6860 0.0234 0.048 Uiso 1 1 calc R
B1B B 1.3332(6) 0.4300(5) 0.2690(3) 0.0522(17) Uani 1 1 d .
H1B H 1.4113 0.4392 0.3064 0.063 Uiso 1 1 d R
B1C B 0.8074(6) 0.5405(5) 0.4424(3) 0.0447(15) Uani 1 1 d .
H1C H 0.7927 0.5231 0.4946 0.054 Uiso 1 1 calc R
O2 O 1.1003(3) 0.7203(2) 0.33552(15) 0.0319(7) Uani 1 1 d .
N2 N 0.3709(4) 0.2051(3) 0.4625(2) 0.0418(10) Uani 1 1 d .
C2 C 0.7538(5) 0.1857(4) 0.5158(3) 0.0428(13) Uani 1 1 d .
H201 H 0.7863 0.2007 0.5585 0.051 Uiso 1 1 calc R
B2 B 1.0069(6) 0.8833(4) 0.3578(3) 0.0378(13) Uani 1 1 d .
H2 H 1.0141 0.8738 0.4111 0.045 Uiso 1 1 calc R
B2A B 1.0244(6) 0.5778(5) 0.1143(3) 0.0419(14) Uani 1 1 d .
H2A H 1.0847 0.5224 0.1092 0.050 Uiso 1 1 calc R
B2B B 1.1805(6) 0.4384(5) 0.2959(3) 0.0453(15) Uani 1 1 d .
H2B H 1.1595 0.4449 0.3482 0.054 Uiso 1 1 calc R
B2C B 0.8936(6) 0.6602(5) 0.4221(3) 0.0398(14) Uani 1 1 d .
H2C H 0.9239 0.7210 0.4595 0.048 Uiso 1 1 calc R
N3 N 0.7336(4) 0.1606(3) 0.0868(2) 0.0374(10) Uani 1 1 d .
C3 C 0.8289(5) 0.1547(4) 0.4698(3) 0.0459(14) Uani 1 1 d .
H301 H 0.9114 0.1469 0.4816 0.055 Uiso 1 1 calc R
B3 B 0.8959(5) 0.7953(4) 0.3050(3) 0.0356(13) Uani 1 1 d .
B3A B 1.0860(6) 0.7036(4) 0.1438(3) 0.0365(13) Uani 1 1 d .
H3A H 1.1881 0.7326 0.1600 0.044 Uiso 1 1 calc R
B3B B 1.2007(7) 0.3248(5) 0.2607(3) 0.0484(16) Uani 1 1 d .
H3B H 1.1812 0.2571 0.2920 0.058 Uiso 1 1 calc R
B3C B 0.7323(6) 0.6210(5) 0.3974(3) 0.0416(14) Uani 1 1 d .
H3C H 0.6650 0.6641 0.4169 0.050 Uiso 1 1 calc R
C4 C 0.7856(5) 0.1353(4) 0.4076(3) 0.0460(13) Uani 1 1 d .
H401 H 0.8388 0.1159 0.3764 0.055 Uiso 1 1 calc R
B4 B 0.8375(6) 0.8715(4) 0.2450(3) 0.0355(13) Uani 1 1 d .
H4 H 0.7361 0.8474 0.2268 0.043 Uiso 1 1 calc R
B4A B 1.0042(6) 0.7818(5) 0.0978(3) 0.0386(14) Uani 1 1 d .
H4A H 1.0571 0.8595 0.0846 0.046 Uiso 1 1 calc R
B4B B 1.3308(7) 0.3413(6) 0.2062(4) 0.061(2) Uani 1 1 d .
H4B H 1.3975 0.2903 0.2060 0.073 Uiso 1 1 calc R
B4C B 0.6766(7) 0.4883(5) 0.3885(3) 0.0538(18) Uani 1 1 d .
H4C H 0.5805 0.4469 0.4061 0.065 Uiso 1 1 calc R
C5 C 0.6618(5) 0.1441(4) 0.3898(2) 0.0382(12) Uani 1 1 d .
B5 B 0.9179(6) 1.0000(5) 0.2604(3) 0.0418(14) Uani 1 1 d .
H5 H 0.8703 1.0627 0.2521 0.050 Uiso 1 1 calc R
B5A B 0.8936(6) 0.7050(5) 0.0433(3) 0.0380(13) Uani 1 1 d .
H5A H 0.8724 0.7301 -0.0058 0.046 Uiso 1 1 calc R
B5B B 1.2816(7) 0.5387(5) 0.2509(3) 0.0505(16) Uani 1 1 d .
B5C B 0.9632(6) 0.5568(5) 0.4173(3) 0.0410(14) Uani 1 1 d .
C6 C 0.6170(6) 0.1236(4) 0.3253(3) 0.0479(14) Uani 1 1 d .
H601 H 0.6704 0.1038 0.2943 0.057 Uiso 1 1 calc R
B6 B 1.0268(6) 1.0006(5) 0.3250(3) 0.0426(15) Uani 1 1 d .
H6 H 1.0546 1.0685 0.3572 0.051 Uiso 1 1 calc R
B6A B 0.8992(6) 0.5799(5) 0.0591(3) 0.0395(14) Uani 1 1 d .
H6A H 0.8744 0.5217 0.0198 0.047 Uiso 1 1 calc R
B6B B 1.1082(6) 0.5035(4) 0.2415(3) 0.0385(14) Uani 1 1 d .
B6C B 0.9955(6) 0.6545(4) 0.3582(3) 0.0355(13) Uani 1 1 d .
B7 B 1.1450(6) 0.9342(4) 0.3131(3) 0.0414(14) Uani 1 1 d .
B7A B 0.8604(6) 0.5398(4) 0.1374(3) 0.0389(14) Uani 1 1 d .
B7B B 1.0686(6) 0.3668(5) 0.2372(3) 0.0471(16) Uani 1 1 d .
B7C B 0.8451(6) 0.6820(4) 0.3395(3) 0.0368(13) Uani 1 1 d .
C7 C 0.4984(6) 0.1322(4) 0.3076(3) 0.0504(15) Uani 1 1 d .
H701 H 0.4698 0.1196 0.2642 0.061 Uiso 1 1 calc R
C8 C 0.4192(5) 0.1592(4) 0.3525(3) 0.0436(13) Uani 1 1 d .
H801 H 0.3364 0.1646 0.3394 0.052 Uiso 1 1 calc R
B8 B 1.0624(5) 0.8005(4) 0.3051(3) 0.0336(12) Uani 1 1 d .
B8A B 0.9883(6) 0.6133(4) 0.1920(3) 0.0346(13) Uani 1 1 d .
B8B B 1.1696(7) 0.3043(5) 0.1783(3) 0.0480(16) Uani 1 1 d .
B8C B 0.6966(6) 0.5681(5) 0.3199(3) 0.0475(16) Uani 1 1 d .
Pt9 Pt 0.958869(19) 0.776157(14) 0.202582(9) 0.03069(7) Uani 1 1 d .
C9 C 0.4570(5) 0.1782(4) 0.4153(2) 0.0369(11) Uani 1 1 d .
B9B B 1.2910(7) 0.3874(6) 0.1339(4) 0.0530(17) Uani 1 1 d .
C10 C 0.5817(5) 0.1726(4) 0.4361(2) 0.0351(11) Uani 1 1 d .
B10 B 0.9610(6) 0.9403(4) 0.1944(3) 0.0386(14) Uani 1 1 d .
B10A B 0.8365(6) 0.7574(4) 0.1102(3) 0.0364(13) Uani 1 1 d .
B10B B 1.3807(7) 0.4723(6) 0.1921(4) 0.0570(18) Uani 1 1 d .
B10C B 0.8181(7) 0.4417(5) 0.3934(3) 0.0516(17) Uani 1 1 d .
B11 B 1.0846(7) 1.0149(4) 0.2477(3) 0.0443(15) Uani 1 1 d .
B11A B 0.7729(6) 0.6254(5) 0.0893(3) 0.0398(14) Uani 1 1 d .
B9C B 0.7294(6) 0.4453(5) 0.3190(3) 0.060(2) Uani 1 1 d .
H5B H 1.3321 0.6100 0.2749 0.072 Uiso 1 1 d R
H7 H 1.2434 0.9592 0.3354 0.072 Uiso 1 1 d R
H8C H 0.6115 0.5889 0.2944 0.072 Uiso 1 1 d R
H10 H 0.9548 0.9689 0.1487 0.072 Uiso 1 1 d R
H10A H 0.7736 0.8040 0.1053 0.072 Uiso 1 1 d R
H11 H 1.1379 1.0827 0.2354 0.072 Uiso 1 1 d R
H11A H 0.6721 0.6008 0.0702 0.072 Uiso 1 1 d R
H10C H 0.8425 0.3698 0.4100 0.072 Uiso 1 1 d R
H5C H 1.0358 0.5477 0.4514 0.072 Uiso 1 1 d R
H9C H 0.6743 0.3805 0.2989 0.072 Uiso 1 1 d R
H24 H 0.8133 0.4655 0.1499 0.072 Uiso 1 1 d R
H10B H 1.4743 0.5202 0.1780 0.072 Uiso 1 1 d R
H8B H 1.1168 0.2410 0.1565 0.072 Uiso 1 1 d R
H7B H 0.9675 0.3293 0.2501 0.072 Uiso 1 1 d R
H9B H 1.3064 0.3722 0.0875 0.072 Uiso 1 1 d R
H91C H 0.8386 0.4394 0.3355 0.072 Uiso 1 1 d R
H89B H 1.1700 0.3780 0.1389 0.072 Uiso 1 1 d R
H67B H 1.0582 0.4255 0.1947 0.072 Uiso 1 1 d R
H36 H 0.7649 0.6752 0.1402 0.072 Uiso 1 1 d R
H37 H 0.8720 0.5877 0.1797 0.072 Uiso 1 1 d R
H56B H 1.2067 0.5490 0.1980 0.072 Uiso 1 1 d R
H89C H 0.7581 0.5273 0.2890 0.072 Uiso 1 1 d R
H78 H 1.1558 0.8762 0.2763 0.072 Uiso 1 1 d R
H101 H 1.0719 0.9525 0.2049 0.072 Uiso 1 1 d R
H56C H 1.0161 0.5759 0.3672 0.072 Uiso 1 1 d R
H67C H 0.9139 0.6298 0.3062 0.072 Uiso 1 1 d R
H91B H 1.3119 0.4850 0.1432 0.072 Uiso 1 1 d R
H57 H 0.4453 0.2207 0.5075 0.072 Uiso 1 1 d R
H49 H 0.6801 0.2132 0.0503 0.072 Uiso 1 1 d R
C11 C 0.3150(6) 0.2878(5) 0.4411(3) 0.0527(15) Uani 1 1 d .
H11B H 0.2586 0.2653 0.4037 0.079 Uiso 1 1 calc R
H11C H 0.3839 0.3454 0.4293 0.079 Uiso 1 1 calc R
H11D H 0.2657 0.3073 0.4761 0.079 Uiso 1 1 calc R
C12 C 0.6164(5) 0.3373(5) 0.5673(3) 0.0543(15) Uani 1 1 d .
H12A H 0.6951 0.3388 0.5920 0.081 Uiso 1 1 calc R
H12B H 0.5573 0.3632 0.5942 0.081 Uiso 1 1 calc R
H12C H 0.6372 0.3790 0.5292 0.081 Uiso 1 1 calc R
C13 C 0.2710(6) 0.1153(5) 0.4818(3) 0.0602(17) Uani 1 1 d .
H13A H 0.2130 0.0912 0.4451 0.090 Uiso 1 1 calc R
H13B H 0.2222 0.1333 0.5175 0.090 Uiso 1 1 calc R
H13C H 0.3119 0.0624 0.4953 0.090 Uiso 1 1 calc R
N14 N 0.5893(4) 0.2461(3) 0.01994(19) 0.0364(10) Uani 1 1 d .
C14 C 0.5258(6) 0.1654(5) 0.6039(3) 0.0624(18) Uani 1 1 d .
H14A H 0.4852 0.0970 0.5891 0.094 Uiso 1 1 calc R
H14B H 0.4675 0.1895 0.6324 0.094 Uiso 1 1 calc R
H14C H 0.6053 0.1657 0.6275 0.094 Uiso 1 1 calc R
C15 C 0.6188(5) 0.0931(4) 0.1131(2) 0.0349(11) Uani 1 1 d .
C16 C 0.6304(5) 0.0190(4) 0.1548(2) 0.0426(13) Uani 1 1 d .
H16 H 0.7128 0.0112 0.1668 0.051 Uiso 1 1 calc R
C17 C 0.5208(6) -0.0450(4) 0.1796(3) 0.0514(15) Uani 1 1 d .
H17 H 0.5287 -0.0956 0.2090 0.062 Uiso 1 1 calc R
C18 C 0.4017(6) -0.0346(4) 0.1615(3) 0.0503(14) Uani 1 1 d .
H18 H 0.3279 -0.0782 0.1790 0.060 Uiso 1 1 calc R
C19 C 0.3866(5) 0.0391(4) 0.1178(3) 0.0436(13) Uani 1 1 d .
C20 C 0.2648(5) 0.0475(4) 0.0977(3) 0.0509(15) Uani 1 1 d .
H20 H 0.1911 0.0028 0.1144 0.061 Uiso 1 1 calc R
C21 C 0.2500(5) 0.1179(4) 0.0551(3) 0.0545(16) Uani 1 1 d .
H21 H 0.1665 0.1225 0.0426 0.065 Uiso 1 1 calc R
C22 C 0.3567(5) 0.1834(4) 0.0297(3) 0.0413(12) Uani 1 1 d .
H22 H 0.3455 0.2322 -0.0004 0.050 Uiso 1 1 calc R
C23 C 0.4774(5) 0.1786(4) 0.0476(2) 0.0332(11) Uani 1 1 d .
C24 C 0.4975(5) 0.1058(3) 0.0920(2) 0.0326(11) Uani 1 1 d .
C25 C 0.5985(6) 0.3518(4) 0.0380(3) 0.0578(17) Uani 1 1 d .
H25 H 0.5302 0.3749 0.0160 0.087 Uiso 1 1 calc R
H40B H 0.6819 0.3931 0.0253 0.087 Uiso 1 1 calc R
H40C H 0.5896 0.3574 0.0846 0.087 Uiso 1 1 calc R
C26 C 0.5941(6) 0.2324(6) -0.0503(3) 0.070(2) Uani 1 1 d .
H50A H 0.5920 0.1623 -0.0604 0.105 Uiso 1 1 calc R
H50B H 0.6732 0.2758 -0.0665 0.105 Uiso 1 1 calc R
H50C H 0.5202 0.2501 -0.0707 0.105 Uiso 1 1 calc R
C27 C 0.8146(7) 0.1075(5) 0.0501(3) 0.075(2) Uani 1 1 d .
H75A H 0.8514 0.0664 0.0794 0.112 Uiso 1 1 calc R
H75B H 0.8837 0.1566 0.0296 0.112 Uiso 1 1 calc R
H75C H 0.7622 0.0644 0.0170 0.112 Uiso 1 1 calc R
C28 C 0.8087(6) 0.2269(5) 0.1377(3) 0.0631(19) Uani 1 1 d .
H38A H 0.7512 0.2568 0.1631 0.095 Uiso 1 1 calc R
H38B H 0.8737 0.2800 0.1179 0.095 Uiso 1 1 calc R
H38C H 0.8506 0.1874 0.1659 0.095 Uiso 1 1 calc R

loop_
_atom_site_aniso_label
_atom_site_aniso_U_11
_atom_site_aniso_U_22
_atom_site_aniso_U_33
_atom_site_aniso_U_23
_atom_site_aniso_U_13
_atom_site_aniso_U_12
O1 0.055(2) 0.0327(18) 0.0307(18) 0.0007(15) 0.0023(16) 0.0183(17)
N1 0.035(2) 0.052(3) 0.032(2) -0.002(2) -0.0016(19) 0.002(2)
C1 0.037(3) 0.037(3) 0.034(3) -0.003(2) -0.005(2) 0.006(2)
B1 0.048(4) 0.035(3) 0.034(3) 0.000(3) 0.002(3) 0.017(3)
B1A 0.041(3) 0.046(3) 0.034(3) 0.001(3) 0.005(3) 0.009(3)
B1B 0.045(4) 0.064(4) 0.049(4) -0.005(3) -0.014(3) 0.016(3)
B1C 0.043(4) 0.045(4) 0.044(4) 0.011(3) 0.001(3) 0.007(3)
O2 0.0299(17) 0.0354(18) 0.0301(17) 0.0053(14) 0.0005(14) 0.0075(15)
N2 0.030(2) 0.054(3) 0.039(2) -0.002(2) 0.0010(19) 0.007(2)
C2 0.044(3) 0.049(3) 0.034(3) -0.006(2) -0.007(2) 0.008(3)
B2 0.048(4) 0.034(3) 0.032(3) -0.003(2) -0.002(3) 0.012(3)
B2A 0.054(4) 0.039(3) 0.037(3) -0.006(3) 0.001(3) 0.019(3)
B2B 0.042(4) 0.047(4) 0.046(4) -0.002(3) -0.011(3) 0.010(3)
B2C 0.035(3) 0.052(4) 0.034(3) 0.008(3) 0.001(3) 0.013(3)
N3 0.035(2) 0.038(2) 0.039(2) 0.0055(19) 0.0011(19) 0.0094(19)
C3 0.040(3) 0.047(3) 0.054(3) -0.005(3) -0.010(3) 0.019(3)
B3 0.034(3) 0.040(3) 0.031(3) -0.006(2) -0.004(2) 0.007(3)
B3A 0.038(3) 0.042(3) 0.027(3) -0.005(2) -0.001(2) 0.004(3)
B3B 0.058(4) 0.047(4) 0.047(4) -0.001(3) -0.013(3) 0.027(3)
B3C 0.034(3) 0.052(4) 0.036(3) 0.005(3) 0.005(3) 0.006(3)
C4 0.049(3) 0.043(3) 0.050(3) -0.011(3) 0.001(3) 0.020(3)
B4 0.038(3) 0.035(3) 0.034(3) -0.005(2) -0.003(2) 0.010(3)
B4A 0.043(3) 0.041(3) 0.028(3) 0.000(3) 0.006(3) 0.003(3)
B4B 0.061(5) 0.072(5) 0.061(5) -0.008(4) -0.010(4) 0.036(4)
B4C 0.042(4) 0.057(4) 0.052(4) 0.017(3) 0.001(3) -0.007(3)
C5 0.042(3) 0.031(3) 0.042(3) -0.011(2) -0.004(2) 0.009(2)
B5 0.049(4) 0.039(3) 0.038(3) -0.001(3) -0.004(3) 0.011(3)
B5A 0.045(3) 0.045(3) 0.024(3) -0.005(3) -0.001(2) 0.012(3)
B5B 0.050(4) 0.055(4) 0.046(4) -0.008(3) -0.003(3) 0.013(3)
B5C 0.042(3) 0.039(3) 0.040(3) 0.005(3) 0.002(3) 0.005(3)
C6 0.055(4) 0.048(3) 0.040(3) -0.016(3) -0.004(3) 0.015(3)
B6 0.052(4) 0.037(3) 0.040(3) -0.007(3) -0.007(3) 0.013(3)
B6A 0.046(4) 0.044(3) 0.028(3) -0.009(3) 0.006(3) 0.010(3)
B6B 0.052(4) 0.039(3) 0.026(3) -0.006(2) -0.003(3) 0.013(3)
B6C 0.035(3) 0.037(3) 0.036(3) 0.001(3) 0.000(2) 0.012(3)
B7 0.050(4) 0.031(3) 0.042(3) -0.002(3) 0.002(3) 0.006(3)
B7A 0.049(4) 0.032(3) 0.034(3) -0.005(2) -0.004(3) 0.008(3)
B7B 0.052(4) 0.042(3) 0.050(4) -0.005(3) -0.012(3) 0.016(3)
B7C 0.046(3) 0.038(3) 0.026(3) -0.009(2) -0.010(3) 0.010(3)
C7 0.058(4) 0.064(4) 0.033(3) -0.021(3) -0.012(3) 0.023(3)
C8 0.040(3) 0.044(3) 0.045(3) -0.009(3) -0.011(3) 0.008(3)
B8 0.031(3) 0.042(3) 0.028(3) -0.004(2) -0.005(2) 0.009(3)
B8A 0.044(3) 0.032(3) 0.029(3) -0.004(2) -0.003(2) 0.012(3)
B8B 0.056(4) 0.041(3) 0.051(4) -0.010(3) -0.010(3) 0.020(3)
B8C 0.046(4) 0.045(4) 0.042(3) 0.006(3) 0.001(3) -0.007(3)
Pt9 0.03572(11) 0.02998(10) 0.02683(10) 0.00045(7) 0.00064(7) 0.00890(8)
C9 0.033(3) 0.036(3) 0.038(3) -0.004(2) -0.005(2) 0.003(2)
B9B 0.046(4) 0.062(4) 0.055(4) -0.015(4) 0.004(3) 0.022(3)
C10 0.037(3) 0.033(3) 0.033(3) -0.005(2) -0.003(2) 0.005(2)
B10 0.046(3) 0.030(3) 0.041(3) 0.005(3) -0.003(3) 0.012(3)
B10A 0.046(3) 0.040(3) 0.025(3) -0.001(2) -0.006(2) 0.015(3)
B10B 0.046(4) 0.070(5) 0.058(4) -0.008(4) -0.002(3) 0.020(4)
B10C 0.054(4) 0.045(4) 0.051(4) 0.008(3) 0.013(3) 0.004(3)
B11 0.061(4) 0.024(3) 0.044(3) 0.003(3) -0.001(3) 0.004(3)
B11A 0.043(3) 0.051(4) 0.027(3) -0.003(3) -0.004(3) 0.016(3)
B9C 0.061(5) 0.045(4) 0.063(5) 0.009(4) -0.007(4) -0.010(3)
C11 0.050(3) 0.064(4) 0.049(3) -0.003(3) 0.003(3) 0.025(3)
C12 0.040(3) 0.064(4) 0.057(4) -0.022(3) -0.003(3) 0.010(3)
C13 0.050(4) 0.075(4) 0.044(3) 0.008(3) -0.001(3) -0.007(3)
N14 0.030(2) 0.044(2) 0.035(2) 0.0043(19) 0.0045(18) 0.0082(19)
C14 0.059(4) 0.086(5) 0.038(3) 0.010(3) 0.000(3) 0.010(4)
C15 0.038(3) 0.032(3) 0.032(3) -0.002(2) 0.004(2) 0.004(2)
C16 0.052(3) 0.038(3) 0.035(3) -0.002(2) -0.009(2) 0.007(3)
C17 0.064(4) 0.047(3) 0.038(3) 0.008(3) 0.005(3) 0.003(3)
C18 0.051(4) 0.050(3) 0.041(3) 0.000(3) 0.010(3) -0.004(3)
C19 0.050(3) 0.040(3) 0.037(3) -0.008(2) 0.002(2) 0.004(3)
C20 0.038(3) 0.041(3) 0.068(4) 0.000(3) 0.011(3) 0.000(3)
C21 0.031(3) 0.047(3) 0.085(5) -0.011(3) 0.003(3) 0.008(3)
C22 0.034(3) 0.035(3) 0.053(3) -0.010(2) -0.007(2) 0.006(2)
C23 0.033(3) 0.035(3) 0.032(3) -0.011(2) 0.001(2) 0.009(2)
C24 0.035(3) 0.032(2) 0.028(2) -0.013(2) 0.004(2) 0.003(2)
C25 0.042(3) 0.037(3) 0.093(5) 0.011(3) 0.000(3) 0.005(3)
C26 0.052(4) 0.129(6) 0.036(3) 0.008(4) 0.006(3) 0.033(4)
C27 0.082(5) 0.081(5) 0.080(5) 0.042(4) 0.038(4) 0.052(4)
C28 0.053(4) 0.059(4) 0.065(4) 0.016(3) -0.022(3) -0.012(3)

loop_
_atom_type_symbol
_atom_type_description
_atom_type_scat_dispersion_real
_atom_type_scat_dispersion_imag
_atom_type_scat_source
C C 0.0033 0.0016 'International Tables Vol C Tables 4.2.6.8 and 6.1.1.4'
H H 0.0000 0.0000 'International Tables Vol C Tables 4.2.6.8 and 6.1.1.4'
B B 0.0013 0.0007 'International Tables Vol C Tables 4.2.6.8 and 6.1.1.4'
N N 0.0061 0.0033 'International Tables Vol C Tables 4.2.6.8 and 6.1.1.4'
O O 0.0106 0.0060 'International Tables Vol C Tables 4.2.6.8 and 6.1.1.4'
Pt Pt -1.7033 8.3905 'International Tables Vol C Tables 4.2.6.8 and 6.1.1.4'

loop_
_computing_data_collection
' DENZO (Otwinowski & Minor, 1997)'
' COLLECT (Hooft, 1998)'

loop_
_geom_angle_atom_site_label_1
_geom_angle_atom_site_label_2
_geom_angle_atom_site_label_3
_geom_angle
B6B O1 B8A 123.5(4)
C1 N1 C12 111.7(4)
C1 N1 C14 111.6(4)
C12 N1 C14 111.3(4)
C1 N1 H57 96.4
C12 N1 H57 115.2
C14 N1 H57 109.7
C2 C1 C10 120.9(5)
C2 C1 N1 121.1(4)
C10 C1 N1 118.0(4)
B2 B1 B5 110.0(4)
B2 B1 B6 58.4(3)
B5 B1 B6 59.8(3)
B2 B1 B4 111.6(4)
B5 B1 B4 60.4(3)
B6 B1 B4 106.6(4)
B2 B1 B3 61.6(3)
B5 B1 B3 109.7(4)
B6 B1 B3 105.6(4)
B4 B1 B3 61.5(3)
B2 B1 H1 119.8
B5 B1 H1 120.5
B6 B1 H1 124.5
B4 B1 H1 120.5
B3 B1 H1 121.2
B2A B1A B4A 111.3(4)
B2A B1A B5A 111.6(4)
B4A B1A B5A 60.2(3)
B2A B1A B6A 60.4(3)
B4A B1A B6A 106.6(4)
B5A B1A B6A 59.9(3)
B2A B1A B3A 61.2(3)
B4A B1A B3A 61.7(3)
B5A B1A B3A 110.6(4)
B6A B1A B3A 107.3(4)
B2A B1A H1A 119.1
B4A B1A H1A 121.1
B5A B1A H1A 119.9
B6A B1A H1A 123.5
B3A B1A H1A 120.7
B10B B1B B5B 69.1(4)
B10B B1B B4B 60.7(4)
B5B B1B B4B 118.1(5)
B10B B1B B3B 108.2(5)
B5B B1B B3B 108.5(5)
B4B B1B B3B 60.6(4)
B10B B1B B2B 118.7(5)
B5B B1B B2B 61.7(4)
B4B B1B B2B 115.2(5)
B3B B1B B2B 60.3(4)
B10B B1B H1B 116.2
B5B B1B H1B 116.0
B4B B1B H1B 117.3
B3B B1B H1B 125.3
B2B B1B H1B 116.9
B10C B1C B5C 70.5(4)
B10C B1C B2C 118.2(5)
B5C B1C B2C 61.2(4)
B10C B1C B3C 108.2(5)
B5C B1C B3C 109.0(4)
B2C B1C B3C 59.7(3)
B10C B1C B4C 61.6(4)
B5C B1C B4C 120.3(5)
B2C B1C B4C 114.0(4)
B3C B1C B4C 59.9(4)
B10C B1C H1C 115.8
B5C B1C H1C 114.7
B2C B1C H1C 118.0
B3C B1C H1C 125.5
B4C B1C H1C 116.9
B6C O2 B8 109.4(4)
C9 N2 C11 113.0(4)
C9 N2 C13 111.0(5)
C11 N2 C13 112.1(4)
C9 N2 H57 97.4
C11 N2 H57 118.2
C13 N2 H57 104.0
C1 C2 C3 120.4(5)
C1 C2 H201 119.8
C3 C2 H201 119.8
B6 B2 B1 61.3(3)
B6 B2 B7 60.5(4)
B1 B2 B7 111.3(4)
B6 B2 B8 111.3(4)
B1 B2 B8 111.7(4)
B7 B2 B8 62.6(3)
B6 B2 B3 107.0(4)
B1 B2 B3 60.5(3)
B7 B2 B3 107.3(4)
B8 B2 B3 59.0(3)
B6 B2 H2 121.0
B1 B2 H2 119.1
B7 B2 H2 120.5
B8 B2 H2 119.2
B3 B2 H2 123.7
B1A B2A B8A 111.4(4)
B1A B2A B6A 60.8(3)
B8A B2A B6A 111.2(4)
B1A B2A B7A 108.9(4)
B8A B2A B7A 63.2(3)
B6A B2A B7A 58.9(3)
B1A B2A B3A 60.7(3)
B8A B2A B3A 59.1(3)
B6A B2A B3A 107.2(4)
B7A B2A B3A 107.1(4)
B1A B2A H2A 120.0
B8A B2A H2A 118.7
B6A B2A H2A 121.5
B7A B2A H2A 121.6
B3A B2A H2A 123.2
B6B B2B B1B 111.1(5)
B6B B2B B3B 110.9(4)
B1B B2B B3B 59.8(4)
B6B B2B B7B 61.9(3)
B1B B2B B7B 104.8(5)
B3B B2B B7B 57.6(3)
B6B B2B B5B 61.6(4)
B1B B2B B5B 58.8(4)
B3B B2B B5B 105.9(5)
B7B B2B B5B 105.1(5)
B6B B2B H2B 117.7
B1B B2B H2B 122.1
B3B B2B H2B 122.2
B7B B2B H2B 124.3
B5B B2B H2B 123.5
B1C B2C B6C 110.7(5)
B1C B2C B3C 61.4(4)
B6C B2C B3C 111.1(4)
B1C B2C B5C 59.0(4)
B6C B2C B5C 61.8(3)
B3C B2C B5C 108.7(5)
B1C B2C B7C 106.8(4)
B6C B2C B7C 59.9(3)
B3C B2C B7C 59.6(3)
B5C B2C B7C 106.0(4)
B1C B2C H2C 121.3
B6C B2C H2C 119.1
B3C B2C H2C 120.1
B5C B2C H2C 122.4
B7C B2C H2C 123.8
C15 N3 C27 113.4(4)
C15 N3 C28 111.3(4)
C27 N3 C28 111.5(5)
C15 N3 H49 99.3
C27 N3 H49 112.0
C28 N3 H49 108.7
C4 C3 C2 120.9(5)
C4 C3 H301 119.6
C2 C3 H301 119.6
B7C B3 B8 97.9(4)
B7C B3 B1 131.9(5)
B8 B3 B1 109.7(4)
B7C B3 B2 111.4(4)
B8 B3 B2 59.3(3)
B1 B3 B2 57.9(3)
B7C B3 B4 138.1(4)
B8 B3 B4 116.9(4)
B1 B3 B4 58.6(3)
B2 B3 B4 106.3(4)
B7C B3 Pt9 110.1(4)
B8 B3 Pt9 70.5(3)
B1 B3 Pt9 115.9(3)
B2 B3 Pt9 117.5(3)
B4 B3 Pt9 65.3(3)
B8A B3A B1A 109.5(4)
B8A B3A B2A 59.4(3)
B1A B3A B2A 58.1(3)
B8A B3A B4A 115.8(4)
B1A B3A B4A 58.5(3)
B2A B3A B4A 106.3(4)
B8A B3A Pt9 70.6(3)
B1A B3A Pt9 117.1(4)
B2A B3A Pt9 119.0(4)
B4A B3A Pt9 65.7(3)
B8A B3A H3A 116.9
B1A B3A H3A 122.1
B2A B3A H3A 122.4
B4A B3A H3A 120.9
Pt9 B3A H3A 109.8
B7B B3B B8B 69.2(4)
B7B B3B B1B 108.2(5)
B8B B3B B1B 107.0(5)
B7B B3B B2B 62.0(4)
B8B B3B B2B 118.3(4)
B1B B3B B2B 59.9(4)
B7B B3B B4B 117.6(5)
B8B B3B B4B 60.2(4)
B1B B3B B4B 59.8(4)
B2B B3B B4B 114.2(5)
B7B B3B H3B 116.0
B8B B3B H3B 116.9
B1B B3B H3B 125.7
B2B B3B H3B 117.0
B4B B3B H3B 118.0
B8C B3C B2C 118.5(5)
B8C B3C B4C 60.8(4)
B2C B3C B4C 113.5(5)
B8C B3C B7C 68.0(3)
B2C B3C B7C 62.4(3)
B4C B3C B7C 116.2(5)
B8C B3C B1C 107.8(5)
B2C B3C B1C 58.8(3)
B4C B3C B1C 60.1(4)
B7C B3C B1C 107.0(4)
B8C B3C H3C 116.5
B2C B3C H3C 117.2
B4C B3C H3C 118.3
B7C B3C H3C 117.2
B1C B3C H3C 125.9
C3 C4 C5 120.1(5)
C3 C4 H401 120.0
C5 C4 H401 120.0
B1 B4 B5 59.5(3)
B1 B4 B10 108.1(4)
B5 B4 B10 57.2(3)
B1 B4 B3 59.8(3)
B5 B4 B3 107.6(4)
B10 B4 B3 113.4(4)
B1 B4 Pt9 118.2(3)
B5 B4 Pt9 115.4(4)
B10 B4 Pt9 67.0(3)
B3 B4 Pt9 66.8(3)
B1 B4 H4 120.5
B5 B4 H4 123.0
B10 B4 H4 120.4
B3 B4 H4 119.7
Pt9 B4 H4 111.4
B1A B4A B5A 60.2(3)
B1A B4A B10A 110.0(4)
B5A B4A B10A 58.9(3)
B1A B4A B3A 59.8(3)
B5A B4A B3A 109.1(4)
B10A B4A B3A 114.9(4)
B1A B4A Pt9 118.7(4)
B5A B4A Pt9 118.6(4)
B10A B4A Pt9 68.5(3)
B3A B4A Pt9 66.4(3)
B1A B4A H4A 120.2
B5A B4A H4A 121.1
B10A B4A H4A 118.6
B3A B4A H4A 119.6
Pt9 B4A H4A 110.2
B9B B4B B1B 110.2(5)
B9B B4B B8B 61.4(4)
B1B B4B B8B 105.8(5)
B9B B4B B10B 60.8(4)
B1B B4B B10B 58.9(4)
B8B B4B B10B 105.5(5)
B9B B4B B3B 110.7(5)
B1B B4B B3B 59.7(4)
B8B B4B B3B 58.8(4)
B10B B4B B3B 106.1(5)
B9B B4B H4B 118.7
B1B B4B H4B 122.1
B8B B4B H4B 123.5
B10B B4B H4B 123.5
B3B B4B H4B 121.8
B9C B4C B3C 111.7(5)
B9C B4C B1C 111.0(5)
B3C B4C B1C 60.0(4)
B9C B4C B8C 62.1(4)
B3C B4C B8C 58.9(4)
B1C B4C B8C 106.2(4)
B9C B4C B10C 62.3(4)
B3C B4C B10C 105.0(4)
B1C B4C B10C 57.2(4)
B8C B4C B10C 105.8(5)
B9C B4C H4C 117.3
B3C B4C H4C 121.9
B1C B4C H4C 122.2
B8C B4C H4C 123.1
B10C B4C H4C 124.2
C4 C5 C10 120.3(5)
C4 C5 C6 119.9(5)
C10 C5 C6 119.7(5)
B10 B5 B6 110.2(5)
B10 B5 B1 112.1(4)
B6 B5 B1 60.2(3)
B10 B5 B11 62.8(4)
B6 B5 B11 58.2(4)
B1 B5 B11 108.4(4)
B10 B5 B4 61.5(3)
B6 B5 B4 106.6(4)
B1 B5 B4 60.1(3)
B11 B5 B4 108.6(4)
B10 B5 H5 118.1
B6 B5 H5 122.7
B1 B5 H5 120.4
B11 B5 H5 121.6
B4 B5 H5 122.2
B10A B5A B6A 110.2(4)
B10A B5A B4A 60.7(3)
B6A B5A B4A 106.3(4)
B10A B5A B1A 111.1(4)
B6A B5A B1A 60.1(3)
B4A B5A B1A 59.6(3)
B10A B5A B11A 62.3(3)
B6A B5A B11A 59.1(3)
B4A B5A B11A 107.8(4)
B1A B5A B11A 108.5(4)
B10A B5A H5A 118.8
B6A B5A H5A 122.3
B4A B5A H5A 122.9
B1A B5A H5A 120.8
B11A B5A H5A 121.5
B1B B5B B2B 59.5(4)
B1B B5B B6B 108.1(5)
B2B B5B B6B 57.2(3)
B1B B5B B10B 55.1(4)
B2B B5B B10B 105.6(5)
B6B B5B B10B 117.0(4)
B1B B5B H5B 117.9
B2B B5B H5B 121.1
B6B B5B H5B 121.7
B10B B5B H5B 118.1
B1B B5B H56B 124.9
B2B B5B H56B 104.0
B6B B5B H56B 51.0
B10B B5B H56B 87.3
H5B B5B H56B 115.1
B1C B5C B2C 59.8(4)
B1C B5C B6C 108.7(4)
B2C B5C B6C 58.6(3)
B1C B5C B10C 54.5(4)
B2C B5C B10C 104.4(4)
B6C B5C B10C 113.9(4)
B1C B5C H5C 119.2
B2C B5C H5C 121.3
B6C B5C H5C 121.4
B10C B5C H5C 120.5
B1C B5C H56C 134.7
B2C B5C H56C 98.3
B6C B5C H56C 39.9
B10C B5C H56C 102.3
H5C B5C H56C 106.1
C7 C6 C5 120.5(5)
C7 C6 H601 119.8
C5 C6 H601 119.8
B2 B6 B11 116.6(5)
B2 B6 B7 60.8(3)
B11 B6 B7 68.7(4)
B2 B6 B5 111.7(4)
B11 B6 B5 61.2(4)
B7 B6 B5 116.9(5)
B2 B6 B1 60.2(3)
B11 B6 B1 110.7(4)
B7 B6 B1 110.7(4)
B5 B6 B1 60.0(3)
B2 B6 H6 119.2
B11 B6 H6 115.9
B7 B6 H6 116.0
B5 B6 H6 119.0
B1 B6 H6 122.7
B7A B6A B11A 67.9(4)
B7A B6A B2A 61.2(3)
B11A B6A B2A 115.8(4)
B7A B6A B5A 115.3(4)
B11A B6A B5A 60.7(4)
B2A B6A B5A 110.4(4)
B7A B6A B1A 109.2(4)
B11A B6A B1A 109.8(4)
B2A B6A B1A 58.9(3)
B5A B6A B1A 60.0(3)
B7A B6A H6A 116.8
B11A B6A H6A 116.6
B2A B6A H6A 119.8
B5A B6A H6A 119.8
B1A B6A H6A 123.5
O1 B6B B2B 135.7(5)
O1 B6B B5B 129.2(5)
B2B B6B B5B 61.2(4)
O1 B6B B7B 126.2(5)
B2B B6B B7B 60.9(3)
B5B B6B B7B 104.1(4)
O1 B6B H67B 107.4
B2B B6B H67B 100.4
B5B B6B H67B 115.5
B7B B6B H67B 42.1
O1 B6B H56B 108.2
B2B B6B H56B 105.5
B5B B6B H56B 48.6
B7B B6B H56B 113.0
H67B B6B H56B 89.9
O2 B6C B2C 132.9(5)
O2 B6C B7C 115.6(4)
B2C B6C B7C 62.5(3)
O2 B6C B5C 136.7(4)
B2C B6C B5C 59.6(3)
B7C B6C B5C 106.3(4)
O2 B6C H56C 111.3
B2C B6C H56C 100.1
B7C B6C H56C 127.9
B5C B6C H56C 40.8
O2 B6C H67C 105.1
B2C B6C H67C 103.7
B7C B6C H67C 48.2
B5C B6C H67C 110.9
H56C B6C H67C 98.9
B6 B7 B2 58.7(3)
B6 B7 B8 107.2(4)
B2 B7 B8 59.2(3)
B6 B7 B11 54.9(3)
B2 B7 B11 103.7(4)
B8 B7 B11 111.6(4)
B6 B7 H7 122.2
B2 B7 H7 123.2
B8 B7 H7 121.6
B11 B7 H7 121.3
B6 B7 H78 132.7
B2 B7 H78 107.9
B8 B7 H78 49.6
B11 B7 H78 92.2
H7 B7 H78 103.3
B6A B7A B2A 59.9(3)
B6A B7A B8A 107.3(4)
B2A B7A B8A 57.6(3)
B6A B7A B11A 56.1(3)
B2A B7A B11A 105.4(4)
B8A B7A B11A 112.3(4)
B6A B7A H24 124.7
B2A B7A H24 124.1
B8A B7A H24 119.0
B11A B7A H24 121.7
B6A B7A H37 125.5
B2A B7A H37 95.3
B8A B7A H37 39.7
B11A B7A H37 92.6
H24 B7A H37 109.5
B3B B7B B2B 60.4(4)
B3B B7B B6B 109.3(5)
B2B B7B B6B 57.2(3)
B3B B7B B8B 55.9(4)
B2B B7B B8B 106.5(4)
B6B B7B B8B 117.1(5)
B3B B7B H7B 124.1
B2B B7B H7B 121.7
B6B B7B H7B 114.9
B8B B7B H7B 122.3
B3B B7B H67B 129.4
B2B B7B H67B 106.1
B6B B7B H67B 51.9
B8B B7B H67B 88.9
H7B B7B H67B 104.8
B3 B7C B3C 139.8(5)
B3 B7C B6C 100.4(4)
B3C B7C B6C 107.8(4)
B3 B7C B2C 121.3(4)
B3C B7C B2C 58.0(3)
B6C B7C B2C 57.6(3)
B3 B7C B8C 131.6(4)
B3C B7C B8C 55.3(3)
B6C B7C B8C 117.9(4)
B2C B7C B8C 104.5(4)
B3 B7C H67C 99.7
B3C B7C H67C 120.3
B6C B7C H67C 49.3
B2C B7C H67C 100.3
B8C B7C H67C 85.7
C6 C7 C8 120.2(5)
C6 C7 H701 119.9
C8 C7 H701 119.9
C9 C8 C7 121.7(5)
C9 C8 H801 119.2
C7 C8 H801 119.2
O2 B8 B3 116.3(4)
O2 B8 B2 115.3(4)
B3 B8 B2 61.7(3)
O2 B8 B7 125.7(4)
B3 B8 B7 106.0(4)
B2 B8 B7 58.2(3)
O2 B8 Pt9 120.4(3)
B3 B8 Pt9 64.6(2)
B2 B8 Pt9 114.6(3)
B7 B8 Pt9 107.5(3)
O2 B8 H78 119.1
B3 B8 H78 124.6
B2 B8 H78 95.1
B7 B8 H78 37.7
Pt9 B8 H78 86.3
O1 B8A B3A 128.7(5)
O1 B8A B2A 118.3(4)
B3A B8A B2A 61.4(3)
O1 B8A B7A 116.5(4)
B3A B8A B7A 105.8(4)
B2A B8A B7A 59.2(3)
O1 B8A Pt9 121.8(3)
B3A B8A Pt9 64.6(3)
B2A B8A Pt9 115.7(3)
B7A B8A Pt9 108.3(3)
O1 B8A H37 112.6
B3A B8A H37 118.7
B2A B8A H37 91.4
B7A B8A H37 33.9
Pt9 B8A H37 85.6
B3B B8B B4B 61.0(4)
B3B B8B B9B 109.6(5)
B4B B8B B9B 58.0(4)
B3B B8B B7B 54.9(3)
B4B B8B B7B 106.7(4)
B9B B8B B7B 116.7(4)
B3B B8B H8B 127.1
B4B B8B H8B 133.1
B9B B8B H8B 119.2
B7B B8B H8B 112.9
B3B B8B H89B 122.0
B4B B8B H89B 99.0
B9B B8B H89B 45.8
B7B B8B H89B 87.5
H8B B8B H89B 106.7
B3C B8C B4C 60.3(4)
B3C B8C B9C 108.5(4)
B4C B8C B9C 56.8(4)
B3C B8C B7C 56.7(3)
B4C B8C B7C 106.7(4)
B9C B8C B7C 115.8(4)
B3C B8C H8C 114.5
B4C B8C H8C 122.2
B9C B8C H8C 125.6
B7C B8C H8C 115.2
B3C B8C H89C 127.7
B4C B8C H89C 98.6
B9C B8C H89C 44.3
B7C B8C H89C 92.3
H8C B8C H89C 116.8
B4A Pt9 B3A 47.9(2)
B4A Pt9 B4 121.2(2)
B3A Pt9 B4 168.3(2)
B4A Pt9 B10 86.1(2)
B3A Pt9 B10 122.5(2)
B4 Pt9 B10 46.9(2)
B4A Pt9 B3 169.0(2)
B3A Pt9 B3 142.8(2)
B4 Pt9 B3 47.9(2)
B10 Pt9 B3 84.0(2)
B4A Pt9 B10A 46.2(2)
B3A Pt9 B10A 83.8(2)
B4 Pt9 B10A 89.5(2)
B10 Pt9 B10A 84.6(2)
B3 Pt9 B10A 127.7(2)
B4A Pt9 B8A 82.6(2)
B3A Pt9 B8A 44.8(2)
B4 Pt9 B8A 145.5(2)
B10 Pt9 B8A 167.3(2)
B3 Pt9 B8A 107.7(2)
B10A Pt9 B8A 91.8(2)
B4A Pt9 B8 140.7(2)
B3A Pt9 B8 103.5(2)
B4 Pt9 B8 83.5(2)
B10 Pt9 B8 92.7(2)
B3 Pt9 B8 44.9(2)
B10A Pt9 B8 172.5(2)
B8A Pt9 B8 92.38(19)
C8 C9 C10 120.4(5)
C8 C9 N2 120.9(4)
C10 C9 N2 118.7(4)
B4B B9B B10B 61.0(4)
B4B B9B B8B 60.6(4)
B10B B9B B8B 105.0(5)
B4B B9B H9B 133.5
B10B B9B H9B 133.2
B8B B9B H9B 120.6
B4B B9B H89B 102.5
B10B B9B H89B 112.2
B8B B9B H89B 47.0
H9B B9B H89B 106.6
B4B B9B H91B 105.2
B10B B9B H91B 46.4
B8B B9B H91B 119.7
H9B B9B H91B 110.1
H89B B9B H91B 90.3
C5 C10 C9 117.5(4)
C5 C10 C1 117.4(4)
C9 C10 C1 125.1(5)
B5 B10 B4 61.3(3)
B5 B10 B11 60.3(4)
B4 B10 B11 106.6(4)
B5 B10 Pt9 118.0(4)
B4 B10 Pt9 66.1(3)
B11 B10 Pt9 109.8(3)
B5 B10 H10 120.0
B4 B10 H10 130.2
B11 B10 H10 115.8
Pt9 B10 H10 118.2
B5 B10 H101 100.2
B4 B10 H101 124.4
B11 B10 H101 41.0
Pt9 B10 H101 83.7
H10 B10 H101 104.9
B5A B10A B4A 60.4(3)
B5A B10A B11A 59.8(3)
B4A B10A B11A 105.6(4)
B5A B10A Pt9 117.1(3)
B4A B10A Pt9 65.3(3)
B11A B10A Pt9 111.2(3)
B5A B10A H10A 121.7
B4A B10A H10A 130.5
B11A B10A H10A 116.7
Pt9 B10A H10A 116.7
B5A B10A H36 102.7
B4A B10A H36 125.0
B11A B10A H36 44.1
Pt9 B10A H36 83.8
H10A B10A H36 103.5
B1B B10B B9B 109.2(5)
B1B B10B B4B 60.4(4)
B9B B10B B4B 58.2(4)
B1B B10B B5B 55.8(4)
B9B B10B B5B 116.6(5)
B4B B10B B5B 107.0(5)
B1B B10B H10B 127.6
B9B B10B H10B 118.1
B4B B10B H10B 131.2
B5B B10B H10B 114.6
B1B B10B H91B 129.5
B9B B10B H91B 47.7
B4B B10B H91B 103.7
B5B B10B H91B 91.7
H10B B10B H91B 99.6
B1C B10C B4C 61.2(4)
B1C B10C B9C 109.6(5)
B4C B10C B9C 56.6(4)
B1C B10C B5C 55.0(3)
B4C B10C B5C 107.3(5)
B9C B10C B5C 119.3(4)
B1C B10C H10C 125.5
B4C B10C H10C 136.1
B9C B10C H10C 121.4
B5C B10C H10C 108.5
B1C B10C H91C 130.0
B4C B10C H91C 97.8
B9C B10C H91C 43.1
B5C B10C H91C 97.8
H10C B10C H91C 101.6
B6 B11 B5 60.6(4)
B6 B11 B10 107.2(5)
B5 B11 B10 56.9(3)
B6 B11 B7 56.4(3)
B5 B11 B7 106.5(4)
B10 B11 B7 112.9(4)
B6 B11 H11 117.9
B5 B11 H11 118.8
B10 B11 H11 122.3
B7 B11 H11 121.3
B6 B11 H101 128.5
B5 B11 H101 95.7
B10 B11 H101 39.8
B7 B11 H101 95.6
H11 B11 H101 113.6
B6A B11A B5A 60.2(3)
B6A B11A B10A 107.5(4)
B5A B11A B10A 57.9(3)
B6A B11A B7A 56.0(3)
B5A B11A B7A 105.5(4)
B10A B11A B7A 111.6(4)
B6A B11A H11A 123.2
B5A B11A H11A 120.4
B10A B11A H11A 118.4
B7A B11A H11A 124.5
B6A B11A H36 131.1
B5A B11A H36 105.2
B10A B11A H36 48.5
B7A B11A H36 90.5
H11A B11A H36 104.7
B4C B9C B8C 61.2(4)
B4C B9C B10C 61.1(4)
B8C B9C B10C 104.4(5)
B4C B9C H9C 117.5
B8C B9C H9C 127.6
B10C B9C H9C 120.3
B4C B9C H91C 101.6
B8C B9C H91C 117.7
B10C B9C H91C 42.5
H9C B9C H91C 113.7
B4C B9C H89C 98.6
B8C B9C H89C 39.8
B10C B9C H89C 115.9
H9C B9C H89C 122.6
H91C B9C H89C 99.3
N2 C11 H11B 109.5
N2 C11 H11C 109.5
H11B C11 H11C 109.5
N2 C11 H11D 109.5
H11B C11 H11D 109.5
H11C C11 H11D 109.5
N1 C12 H12A 109.5
N1 C12 H12B 109.5
H12A C12 H12B 109.5
N1 C12 H12C 109.5
H12A C12 H12C 109.5
H12B C12 H12C 109.5
N2 C13 H13A 109.5
N2 C13 H13B 109.5
H13A C13 H13B 109.5
N2 C13 H13C 109.5
H13A C13 H13C 109.5
H13B C13 H13C 109.5
C23 N14 C26 112.1(4)
C23 N14 C25 111.9(4)
C26 N14 C25 111.7(5)
C23 N14 H49 98.8
C26 N14 H49 111.7
C25 N14 H49 110.1
N1 C14 H14A 109.5
N1 C14 H14B 109.5
H14A C14 H14B 109.5
N1 C14 H14C 109.5
H14A C14 H14C 109.5
H14B C14 H14C 109.5
C16 C15 C24 122.2(5)
C16 C15 N3 120.2(4)
C24 C15 N3 117.5(4)
C15 C16 C17 119.9(5)
C15 C16 H16 120.0
C17 C16 H16 120.0
C18 C17 C16 120.0(5)
C18 C17 H17 120.0
C16 C17 H17 120.0
C17 C18 C19 121.4(5)
C17 C18 H18 119.3
C19 C18 H18 119.3
C20 C19 C18 121.4(5)
C20 C19 C24 119.1(5)
C18 C19 C24 119.5(5)
C21 C20 C19 121.5(5)
C21 C20 H20 119.2
C19 C20 H20 119.2
C20 C21 C22 120.1(5)
C20 C21 H21 119.9
C22 C21 H21 119.9
C23 C22 C21 120.8(5)
C23 C22 H22 119.6
C21 C22 H22 119.6
C22 C23 C24 121.0(5)
C22 C23 N14 120.7(4)
C24 C23 N14 118.2(4)
C23 C24 C15 125.7(4)
C23 C24 C19 117.5(4)
C15 C24 C19 116.9(4)
N14 C25 H25 109.5
N14 C25 H40B 109.5
H25 C25 H40B 109.5
N14 C25 H40C 109.5
H25 C25 H40C 109.5
H40B C25 H40C 109.5
N14 C26 H50A 109.5
N14 C26 H50B 109.5
H50A C26 H50B 109.5
N14 C26 H50C 109.5
H50A C26 H50C 109.5
H50B C26 H50C 109.5
N3 C27 H75A 109.5
N3 C27 H75B 109.5
H75A C27 H75B 109.5
N3 C27 H75C 109.5
H75A C27 H75C 109.5
H75B C27 H75C 109.5
N3 C28 H38A 109.5
N3 C28 H38B 109.5
H38A C28 H38B 109.5
N3 C28 H38C 109.5
H38A C28 H38C 109.5
H38B C28 H38C 109.5

loop_
_geom_bond_atom_site_label_1
_geom_bond_atom_site_label_2
_geom_bond_distance
O1 B6B 1.351(7)
O1 B8A 1.419(6)
N1 C1 1.467(7)
N1 C12 1.481(7)
N1 C14 1.497(7)
N1 H57 1.4095
C1 C2 1.372(7)
C1 C10 1.435(7)
B1 B2 1.758(8)
B1 B5 1.775(8)
B1 B6 1.777(9)
B1 B4 1.784(8)
B1 B3 1.806(8)
B1 H1 1.1200
B1A B2A 1.739(8)
B1A B4A 1.763(9)
B1A B5A 1.772(8)
B1A B6A 1.773(9)
B1A B3A 1.785(8)
B1A H1A 1.1200
B1B B10B 1.747(10)
B1B B5B 1.760(10)
B1B B4B 1.773(11)
B1B B3B 1.772(10)
B1B B2B 1.774(10)
B1B H1B 1.1199
B1C B10C 1.716(10)
B1C B5C 1.727(9)
B1C B2C 1.741(9)
B1C B3C 1.787(8)
B1C B4C 1.788(9)
B1C H1C 1.1200
O2 B6C 1.356(7)
O2 B8 1.418(6)
N2 C9 1.464(7)
N2 C11 1.480(7)
N2 C13 1.489(7)
N2 H57 1.2060
C2 C3 1.391(8)
C2 H201 0.9500
B2 B6 1.725(8)
B2 B7 1.764(9)
B2 B8 1.783(8)
B2 B3 1.825(8)
B2 H2 1.1200
B2A B8A 1.758(8)
B2A B6A 1.766(9)
B2A B7A 1.789(9)
B2A B3A 1.794(8)
B2A H2A 1.1200
B2B B6B 1.739(8)
B2B B3B 1.780(9)
B2B B7B 1.807(9)
B2B B5B 1.813(10)
B2B H2B 1.1200
B2C B6C 1.748(8)
B2C B3C 1.757(8)
B2C B5C 1.765(9)
B2C B7C 1.836(8)
B2C H2C 1.1200
N3 C15 1.470(6)
N3 C27 1.481(7)
N3 C28 1.483(7)
N3 H49 1.2785
C3 C4 1.370(7)
C3 H301 0.9500
B3 B7C 1.692(8)
B3 B8 1.777(8)
B3 B4 1.837(8)
B3 Pt9 2.274(6)
B3A B8A 1.753(8)
B3A B4A 1.819(8)
B3A Pt9 2.247(6)
B3A H3A 1.1200
B3B B7B 1.729(9)
B3B B8B 1.749(9)
B3B B4B 1.787(11)
B3B H3B 1.1200
B3C B8C 1.758(9)
B3C B4C 1.784(10)
B3C B7C 1.787(8)
B3C H3C 1.1200
C4 C5 1.412(7)
C4 H401 0.9500
B4 B5 1.791(8)
B4 B10 1.794(8)
B4 Pt9 2.247(6)
B4 H4 1.1200
B4A B5A 1.772(8)
B4A B10A 1.778(9)
B4A Pt9 2.236(6)
B4A H4A 1.1200
B4B B9B 1.727(10)
B4B B8B 1.774(10)
B4B B10B 1.778(11)
B4B H4B 1.1200
B4C B9C 1.711(10)
B4C B8C 1.792(9)
B4C B10C 1.795(10)
B4C H4C 1.1200
C5 C10 1.416(7)
C5 C6 1.421(7)
B5 B10 1.717(9)
B5 B6 1.770(8)
B5 B11 1.781(10)
B5 H5 1.1200
B5A B10A 1.745(8)
B5A B6A 1.770(9)
B5A B11A 1.779(9)
B5A H5A 1.1200
B5B B6B 1.819(9)
B5B B10B 1.988(10)
B5B H5B 1.1082
B5B H56B 1.3842
B5C B6C 1.804(8)
B5C B10C 1.987(9)
B5C H5C 1.0793
B5C H56C 1.1941
C6 C7 1.358(8)
C6 H601 0.9500
B6 B11 1.728(9)
B6 B7 1.758(9)
B6 H6 1.1200
B6A B7A 1.748(8)
B6A B11A 1.751(9)
B6A H6A 1.1200
B6B B7B 1.823(9)
B6B H67B 1.4385
B6B H56B 1.4330
B6C B7C 1.790(8)
B6C H56C 1.1723
B6C H67C 1.3693
B7 B8 1.843(8)
B7 B11 1.967(8)
B7 H7 1.1226
B7 H78 1.1273
B7A B8A 1.860(8)
B7A B11A 1.953(8)
B7A H24 1.0604
B7A H37 1.0809
B7B B8B 1.974(10)
B7B H7B 1.1219
B7B H67B 1.2255
B7C B8C 1.982(8)
B7C H67C 1.3449
C7 C8 1.381(8)
C7 H701 0.9500
C8 C9 1.365(7)
C8 H801 0.9500
B8 Pt9 2.374(5)
B8 H78 1.4050
B8A Pt9 2.346(6)
B8A H37 1.2383
B8B B9B 1.788(10)
B8B H8B 1.0150
B8B H89B 1.3095
B8C B9C 1.807(9)
B8C H8C 1.1497
B8C H89C 1.1633
Pt9 B10 2.261(6)
Pt9 B10A 2.291(5)
C9 C10 1.426(7)
B9B B10B 1.774(10)
B9B H9B 1.0081
B9B H89B 1.2839
B9B H91B 1.3169
B10 B11 1.823(9)
B10 H10 1.0386
B10 H101 1.1827
B10A B11A 1.823(9)
B10A H10A 1.0443
B10A H36 1.3664
B10B H10B 1.1070
B10B H91B 1.2884
B10C B9C 1.814(9)
B10C H10C 1.1391
B10C H91C 1.2286
B11 H11 1.0059
B11 H101 1.2114
B11A H11A 1.1209
B11A H36 1.2699
B9C H9C 1.0240
B9C H91C 1.2431
B9C H89C 1.2683
C11 H11B 0.9800
C11 H11C 0.9800
C11 H11D 0.9800
C12 H12A 0.9800
C12 H12B 0.9800
C12 H12C 0.9800
C13 H13A 0.9800
C13 H13B 0.9800
C13 H13C 0.9800
N14 C23 1.459(6)
N14 C26 1.474(7)
N14 C25 1.477(7)
N14 H49 1.3280
C14 H14A 0.9800
C14 H14B 0.9800
C14 H14C 0.9800
C15 C16 1.372(7)
C15 C24 1.425(7)
C16 C17 1.398(8)
C16 H16 0.9500
C17 C18 1.373(8)
C17 H17 0.9500
C18 C19 1.407(8)
C18 H18 0.9500
C19 C20 1.403(8)
C19 C24 1.431(7)
C20 C21 1.355(8)
C20 H20 0.9500
C21 C22 1.391(8)
C21 H21 0.9500
C22 C23 1.364(7)
C22 H22 0.9500
C23 C24 1.422(7)
C25 H25 0.9800
C25 H40B 0.9800
C25 H40C 0.9800
C26 H50A 0.9800
C26 H50B 0.9800
C26 H50C 0.9800
C27 H75A 0.9800
C27 H75B 0.9800
C27 H75C 0.9800
C28 H38A 0.9800
C28 H38B 0.9800
C28 H38C 0.9800
